data_7133629
loop_
_publ_author_name
'Schneider, Johannes S.'
'Helten, Holger'

_publ_section_title
;
 Hybrid materials comprising ferrocene and diaminoborane moieties: linear
 concatenation <i>versus</i> macrocyclization.
;
_journal_issue 82
_journal_name_full 'Chemical communications (Cambridge, England)'
_journal_page_first 11706
_journal_page_last 11709
_journal_paper_doi 10.1039/d4cc03813d
_journal_volume 60
_journal_year 2024
_chemical_formula_moiety 'C29 H31 B Fe2 N2'
_chemical_formula_sum 'C29 H31 B Fe2 N2'
_chemical_formula_weight 530.07
_space_group_crystal_system monoclinic
_space_group_IT_number 14
_space_group_name_Hall '-P 2yn'
_space_group_name_H-M_alt 'P 1 21/n 1'
_atom_sites_solution_hydrogens geom
_atom_sites_solution_primary dual
_atom_sites_solution_secondary difmap
_audit_creation_method SHELXL-2018/3
_audit_update_record
;
2024-07-29 deposited with the CCDC.	2024-08-29 downloaded from the CCDC.
;
_cell_angle_alpha 90
_cell_angle_beta 95.180(12)
_cell_angle_gamma 90
_cell_formula_units_Z 4
_cell_length_a 11.278(2)
_cell_length_b 11.1383(15)
_cell_length_c 19.453(6)
_cell_measurement_reflns_used 9982
_cell_measurement_temperature 100(2)
_cell_measurement_theta_max 26.44
_cell_measurement_theta_min 2.58
_cell_volume 2433.7(9)
_computing_cell_refinement 'Saint+ ver. 7.34A (Bruker AXS)'
_computing_data_collection 'APEX2 ver. 2010.3 (Bruker AXS)'
_computing_data_reduction 'Saint+ ver. 7.34A (Bruker AXS)'
_computing_molecular_graphics 'ShelXLe (Huebschle et all, 2011)'
_computing_publication_material 'SHELXL-2018/3 (Sheldrick, 2018)'
_computing_structure_refinement 'SHELXL-2018/3 (Sheldrick, 2018)'
_computing_structure_solution 'SHELXT 2014/5 (Sheldrick, 2014)'
_diffrn_ambient_temperature 100(2)
_diffrn_detector_area_resol_mean 8.333
_diffrn_measured_fraction_theta_full 1.000
_diffrn_measured_fraction_theta_max 0.999
_diffrn_measurement_device_type 'Bruker APEX-II CCD'
_diffrn_measurement_method '\f and \w scans'
_diffrn_radiation_type MoK\a
_diffrn_radiation_wavelength 0.71073
_diffrn_reflns_av_R_equivalents 0.0509
_diffrn_reflns_av_unetI/netI 0.0300
_diffrn_reflns_Laue_measured_fraction_full 1.000
_diffrn_reflns_Laue_measured_fraction_max 0.999
_diffrn_reflns_limit_h_max 14
_diffrn_reflns_limit_h_min -14
_diffrn_reflns_limit_k_max 13
_diffrn_reflns_limit_k_min -11
_diffrn_reflns_limit_l_max 24
_diffrn_reflns_limit_l_min -24
_diffrn_reflns_number 35548
_diffrn_reflns_point_group_measured_fraction_full 1.000
_diffrn_reflns_point_group_measured_fraction_max 0.999
_diffrn_reflns_theta_full 26.000
_diffrn_reflns_theta_max 26.445
_diffrn_reflns_theta_min 2.012
_diffrn_source 'rotating-anode X-ray tube'
_exptl_absorpt_coefficient_mu 1.213
_exptl_absorpt_correction_T_max 0.7454
_exptl_absorpt_correction_T_min 0.5784
_exptl_absorpt_correction_type multi-scan
_exptl_absorpt_process_details
;
SADABS 2016/2: Krause, L., Herbst-Irmer, R., Sheldrick G.M. & Stalke D.,
 J. Appl. Cryst. 48 (2015) 3-10
;
_exptl_crystal_colour orange
_exptl_crystal_density_diffrn 1.447
_exptl_crystal_description block
_exptl_crystal_F_000 1104
_exptl_crystal_size_max 0.595
_exptl_crystal_size_mid 0.377
_exptl_crystal_size_min 0.280
_refine_diff_density_max 0.799
_refine_diff_density_min -0.315
_refine_diff_density_rms 0.073
_refine_ls_extinction_method none
_refine_ls_goodness_of_fit_ref 1.035
_refine_ls_hydrogen_treatment constr
_refine_ls_matrix_type full
_refine_ls_number_parameters 310
_refine_ls_number_reflns 4995
_refine_ls_number_restraints 0
_refine_ls_restrained_S_all 1.035
_refine_ls_R_factor_all 0.0353
_refine_ls_R_factor_gt 0.0306
_refine_ls_shift/su_max 0.001
_refine_ls_shift/su_mean 0.000
_refine_ls_structure_factor_coef Fsqd
_refine_ls_weighting_details 'w=1/[\s^2^(Fo^2^)+(0.0422P)^2^+2.0523P] where P=(Fo^2^+2Fc^2^)/3'
_refine_ls_weighting_scheme calc
_refine_ls_wR_factor_gt 0.0787
_refine_ls_wR_factor_ref 0.0820
_reflns_Friedel_coverage 0.000
_reflns_number_gt 4470
_reflns_number_total 4995
_reflns_threshold_expression 'I > 2\s(I)'
_cod_data_source_file d4cc03813d2.cif
_cod_data_source_block test_a_CCDC3
_cod_depositor_comments 'Adding full bibliography for 7133626--7133629.cif.'
_cod_original_cell_volume 2433.6(10)
_cod_original_sg_symbol_H-M 'P 21/n'
_cod_database_code 7133629
_shelx_shelxl_version_number 2018/3
_shelx_space_group_comment
;
The symmetry employed for this shelxl refinement is uniquely defined
by the following loop, which should always be used as a source of
symmetry information in preference to the above space-group names.
They are only intended as comments.
;

loop_
_space_group_symop_operation_xyz
'x, y, z'
'-x+1/2, y+1/2, -z+1/2'
'-x, -y, -z'
'x-1/2, -y-1/2, z-1/2'

loop_
_atom_site_label
_atom_site_type_symbol
_atom_site_fract_x
_atom_site_fract_y
_atom_site_fract_z
_atom_site_U_iso_or_equiv
_atom_site_adp_type
_atom_site_occupancy
_atom_site_site_symmetry_order
_atom_site_calc_flag
_atom_site_refinement_flags_posn
_atom_site_refinement_flags_adp
_atom_site_refinement_flags_occupancy
_atom_site_disorder_assembly
_atom_site_disorder_group
N1_1 N 0.62568(13) 0.33004(14) 0.28616(7) 0.0121(3) Uani 1 1 d . . . . .
H1_1 H 0.557931 0.328213 0.259917 0.014 Uiso 1 1 calc R U . . .
B1_1 B 0.70192(18) 0.4267(2) 0.27176(10) 0.0129(4) Uani 1 1 d . . . . .
N2_1 N 0.66783(14) 0.50074(15) 0.21363(8) 0.0140(3) Uani 1 1 d . . . . .
H2_1 H 0.709891 0.566682 0.210266 0.017 Uiso 1 1 calc R U . . .
Fe1_2 Fe 0.55320(2) 0.20892(2) 0.42449(2) 0.01041(8) Uani 1 1 d . . . . .
C1_2 C 0.63941(16) 0.23731(17) 0.33473(9) 0.0118(4) Uani 1 1 d . . . . .
C2_2 C 0.72181(16) 0.22865(17) 0.39457(9) 0.0131(4) Uani 1 1 d . . . . .
H2_2 H 0.777033 0.288658 0.411162 0.016 Uiso 1 1 calc R U . . .
C3_2 C 0.70657(16) 0.11354(18) 0.42520(9) 0.0149(4) Uani 1 1 d . . . . .
H3_2 H 0.751540 0.082901 0.465006 0.018 Uiso 1 1 calc R U . . .
C4_2 C 0.61242(17) 0.05280(17) 0.38576(9) 0.0147(4) Uani 1 1 d . . . . .
H4_2 H 0.583115 -0.025063 0.394751 0.018 Uiso 1 1 calc R U . . .
C5_2 C 0.56991(16) 0.12996(17) 0.33024(9) 0.0128(4) Uani 1 1 d . . . . .
H5_2 H 0.506374 0.112804 0.296211 0.015 Uiso 1 1 calc R U . . .
C6_2 C 0.45288(17) 0.35718(18) 0.44147(10) 0.0176(4) Uani 1 1 d . . . . .
H6_2 H 0.447901 0.428315 0.414424 0.021 Uiso 1 1 calc R U . . .
C7_2 C 0.53615(18) 0.33457(19) 0.49941(10) 0.0184(4) Uani 1 1 d . . . . .
H7_2 H 0.596492 0.388033 0.517860 0.022 Uiso 1 1 calc R U . . .
C8_2 C 0.51324(18) 0.21788(19) 0.52489(9) 0.0180(4) Uani 1 1 d . . . . .
H8_2 H 0.555538 0.179702 0.563305 0.022 Uiso 1 1 calc R U . . .
C9_2 C 0.41557(17) 0.16846(19) 0.48254(9) 0.0175(4) Uani 1 1 d . . . . .
H9_2 H 0.381397 0.091419 0.487804 0.021 Uiso 1 1 calc R U . . .
C10_2 C 0.37821(17) 0.25420(19) 0.43117(10) 0.0173(4) Uani 1 1 d . . . . .
H10_2 H 0.314657 0.244699 0.396081 0.021 Uiso 1 1 calc R U . . .
Fe1_3 Fe 0.39408(2) 0.46009(2) 0.16640(2) 0.01138(8) Uani 1 1 d . . . . .
C1_3 C 0.57549(16) 0.48237(17) 0.16069(9) 0.0131(4) Uani 1 1 d . . . . .
C2_3 C 0.50881(16) 0.57530(18) 0.12403(9) 0.0147(4) Uani 1 1 d . . . . .
H2_3 H 0.515669 0.658927 0.133133 0.018 Uiso 1 1 calc R U . . .
C3_3 C 0.43050(17) 0.52090(19) 0.07162(9) 0.0167(4) Uani 1 1 d . . . . .
H3_3 H 0.376717 0.561762 0.039258 0.020 Uiso 1 1 calc R U . . .
C4_3 C 0.44706(17) 0.39431(19) 0.07628(9) 0.0183(4) Uani 1 1 d . . . . .
H4_3 H 0.405536 0.335886 0.047815 0.022 Uiso 1 1 calc R U . . .
C5_3 C 0.53655(17) 0.37044(18) 0.13094(9) 0.0153(4) Uani 1 1 d . . . . .
H5_3 H 0.565355 0.293373 0.145142 0.018 Uiso 1 1 calc R U . . .
C6_3 C 0.35874(18) 0.4909(2) 0.26604(10) 0.0209(4) Uani 1 1 d . . . . .
H6_3 H 0.414174 0.518346 0.302307 0.025 Uiso 1 1 calc R U . . .
C7_3 C 0.28539(18) 0.5643(2) 0.21965(10) 0.0206(4) Uani 1 1 d . . . . .
H7_3 H 0.283177 0.649518 0.219776 0.025 Uiso 1 1 calc R U . . .
C8_3 C 0.21622(17) 0.4881(2) 0.17321(10) 0.0191(4) Uani 1 1 d . . . . .
H8_3 H 0.159860 0.513467 0.136859 0.023 Uiso 1 1 calc R U . . .
C9_3 C 0.24614(17) 0.3676(2) 0.19072(11) 0.0201(4) Uani 1 1 d . . . . .
H9_3 H 0.213481 0.297909 0.168118 0.024 Uiso 1 1 calc R U . . .
C10_3 C 0.33400(17) 0.3696(2) 0.24828(10) 0.0200(4) Uani 1 1 d . . . . .
H10_3 H 0.369764 0.301251 0.270820 0.024 Uiso 1 1 calc R U . . .
C1_4 C 0.82320(16) 0.45496(16) 0.31563(9) 0.0123(4) Uani 1 1 d . . . . .
C2_4 C 0.92989(16) 0.40403(17) 0.29666(9) 0.0137(4) Uani 1 1 d . . . . .
C3_4 C 1.03834(17) 0.43446(18) 0.33308(10) 0.0163(4) Uani 1 1 d . . . . .
H3_4 H 1.109946 0.400429 0.319631 0.020 Uiso 1 1 calc R U . . .
C4_4 C 1.04344(17) 0.51364(18) 0.38864(10) 0.0162(4) Uani 1 1 d . . . . .
C5_4 C 0.93776(17) 0.56085(18) 0.40838(10) 0.0163(4) Uani 1 1 d . . . . .
H5_4 H 0.940063 0.613107 0.447071 0.020 Uiso 1 1 calc R U . . .
C6_4 C 0.82803(17) 0.53326(17) 0.37264(9) 0.0141(4) Uani 1 1 d . . . . .
C7_4 C 0.92807(17) 0.31592(19) 0.23755(10) 0.0184(4) Uani 1 1 d . . . . .
H7A_4 H 1.004999 0.317707 0.217818 0.028 Uiso 1 1 calc R U . . .
H7B_4 H 0.864710 0.337989 0.201984 0.028 Uiso 1 1 calc R U . . .
H7C_4 H 0.913340 0.234903 0.254483 0.028 Uiso 1 1 calc R U . . .
C8_4 C 1.16203(19) 0.5493(2) 0.42531(11) 0.0240(5) Uani 1 1 d . . . . .
H8A_4 H 1.197626 0.613167 0.399278 0.036 Uiso 1 1 calc R U . . .
H8B_4 H 1.215196 0.479538 0.428671 0.036 Uiso 1 1 calc R U . . .
H8C_4 H 1.150184 0.578301 0.471753 0.036 Uiso 1 1 calc R U . . .
C9_4 C 0.71508(18) 0.5867(2) 0.39597(10) 0.0203(4) Uani 1 1 d . . . . .
H9A_4 H 0.671382 0.524768 0.419096 0.030 Uiso 1 1 calc R U . . .
H9B_4 H 0.665340 0.616993 0.355796 0.030 Uiso 1 1 calc R U . . .
H9C_4 H 0.735307 0.652790 0.428128 0.030 Uiso 1 1 calc R U . . .

loop_
_atom_site_aniso_label
_atom_site_aniso_U_11
_atom_site_aniso_U_22
_atom_site_aniso_U_33
_atom_site_aniso_U_23
_atom_site_aniso_U_13
_atom_site_aniso_U_12
N1_1 0.0091(7) 0.0128(8) 0.0138(7) 0.0040(6) -0.0021(6) 0.0001(6)
B1_1 0.0120(10) 0.0122(11) 0.0147(9) -0.0004(8) 0.0035(7) 0.0007(8)
N2_1 0.0126(8) 0.0126(8) 0.0167(7) 0.0037(6) 0.0006(6) -0.0040(6)
Fe1_2 0.01252(14) 0.00753(15) 0.01130(13) 0.00007(9) 0.00174(10) -0.00034(10)
C1_2 0.0126(8) 0.0098(9) 0.0136(8) -0.0004(7) 0.0042(7) 0.0005(7)
C2_2 0.0118(9) 0.0119(10) 0.0155(8) 0.0007(7) 0.0013(7) 0.0008(7)
C3_2 0.0144(9) 0.0135(10) 0.0168(9) 0.0029(7) 0.0014(7) 0.0038(7)
C4_2 0.0186(9) 0.0076(9) 0.0184(9) 0.0007(7) 0.0050(7) 0.0021(7)
C5_2 0.0140(9) 0.0110(10) 0.0135(8) -0.0018(7) 0.0020(7) 0.0004(7)
C6_2 0.0220(10) 0.0124(10) 0.0195(9) -0.0012(7) 0.0076(8) 0.0048(8)
C7_2 0.0207(10) 0.0164(11) 0.0187(9) -0.0078(8) 0.0053(8) -0.0032(8)
C8_2 0.0216(10) 0.0211(11) 0.0115(8) -0.0005(7) 0.0037(7) -0.0002(8)
C9_2 0.0184(10) 0.0187(11) 0.0163(9) -0.0005(8) 0.0064(7) -0.0045(8)
C10_2 0.0137(9) 0.0224(11) 0.0161(9) -0.0028(8) 0.0036(7) 0.0029(8)
Fe1_3 0.01146(14) 0.00935(15) 0.01334(14) 0.00201(10) 0.00109(10) 0.00007(10)
C1_3 0.0127(9) 0.0140(10) 0.0132(8) 0.0033(7) 0.0038(7) -0.0004(7)
C2_3 0.0159(9) 0.0129(10) 0.0154(8) 0.0041(7) 0.0020(7) -0.0019(8)
C3_3 0.0176(10) 0.0187(11) 0.0136(8) 0.0038(7) 0.0008(7) 0.0003(8)
C4_3 0.0213(10) 0.0184(11) 0.0154(9) -0.0024(7) 0.0023(8) -0.0008(8)
C5_3 0.0173(9) 0.0134(10) 0.0157(8) -0.0007(7) 0.0042(7) 0.0025(8)
C6_3 0.0182(10) 0.0307(12) 0.0144(9) 0.0011(8) 0.0047(7) 0.0009(9)
C7_3 0.0207(10) 0.0195(11) 0.0227(10) -0.0007(8) 0.0073(8) 0.0064(8)
C8_3 0.0118(9) 0.0229(11) 0.0226(10) 0.0054(8) 0.0022(7) 0.0037(8)
C9_3 0.0130(9) 0.0195(11) 0.0282(10) 0.0061(8) 0.0039(8) -0.0031(8)
C10_3 0.0122(9) 0.0249(12) 0.0238(10) 0.0137(8) 0.0062(7) 0.0032(8)
C1_4 0.0132(9) 0.0083(9) 0.0154(8) 0.0046(7) 0.0015(7) -0.0021(7)
C2_4 0.0152(9) 0.0097(10) 0.0161(8) 0.0042(7) 0.0016(7) -0.0018(7)
C3_4 0.0124(9) 0.0158(10) 0.0208(9) 0.0043(8) 0.0020(7) 0.0015(8)
C4_4 0.0137(9) 0.0137(10) 0.0206(9) 0.0051(8) -0.0020(7) -0.0039(8)
C5_4 0.0205(10) 0.0117(10) 0.0165(9) 0.0016(7) 0.0001(7) -0.0026(8)
C6_4 0.0150(9) 0.0104(10) 0.0170(9) 0.0041(7) 0.0023(7) -0.0012(7)
C7_4 0.0185(10) 0.0153(10) 0.0213(9) 0.0002(8) 0.0020(7) 0.0015(8)
C8_4 0.0166(10) 0.0267(12) 0.0276(11) -0.0001(9) -0.0043(8) -0.0042(9)
C9_4 0.0180(10) 0.0218(11) 0.0212(10) -0.0017(8) 0.0031(8) 0.0024(8)

loop_
_atom_type_symbol
_atom_type_description
_atom_type_scat_dispersion_real
_atom_type_scat_dispersion_imag
_atom_type_scat_source
C C 0.0033 0.0016 'International Tables Vol C Tables 4.2.6.8 and 6.1.1.4'
H H 0.0000 0.0000 'International Tables Vol C Tables 4.2.6.8 and 6.1.1.4'
B B 0.0013 0.0007 'International Tables Vol C Tables 4.2.6.8 and 6.1.1.4'
N N 0.0061 0.0033 'International Tables Vol C Tables 4.2.6.8 and 6.1.1.4'
Fe Fe 0.3463 0.8444 'International Tables Vol C Tables 4.2.6.8 and 6.1.1.4'

loop_
_geom_angle_atom_site_label_1
_geom_angle_atom_site_label_2
_geom_angle_atom_site_label_3
_geom_angle
_geom_angle_site_symmetry_1
_geom_angle_site_symmetry_3
_geom_angle_publ_flag
C1_2 N1_1 B1_1 131.32(16) . . ?
C1_2 N1_1 H1_1 114.3 . . ?
B1_1 N1_1 H1_1 114.3 . . ?
N1_1 B1_1 N2_1 118.07(17) . . ?
N1_1 B1_1 C1_4 123.72(17) . . ?
N2_1 B1_1 C1_4 118.21(17) . . ?
C1_3 N2_1 B1_1 128.58(17) . . ?
C1_3 N2_1 H2_1 115.7 . . ?
B1_1 N2_1 H2_1 115.7 . . ?
C3_2 Fe1_2 C4_2 41.04(8) . . ?
C3_2 Fe1_2 C7_2 119.29(8) . . ?
C4_2 Fe1_2 C7_2 155.01(8) . . ?
C3_2 Fe1_2 C6_2 154.87(8) . . ?
C4_2 Fe1_2 C6_2 162.94(8) . . ?
C7_2 Fe1_2 C6_2 40.74(8) . . ?
C3_2 Fe1_2 C8_2 106.27(8) . . ?
C4_2 Fe1_2 C8_2 120.25(8) . . ?
C7_2 Fe1_2 C8_2 40.74(8) . . ?
C6_2 Fe1_2 C8_2 68.51(8) . . ?
C3_2 Fe1_2 C2_2 41.06(8) . . ?
C4_2 Fe1_2 C2_2 69.03(8) . . ?
C7_2 Fe1_2 C2_2 106.18(8) . . ?
C6_2 Fe1_2 C2_2 120.01(8) . . ?
C8_2 Fe1_2 C2_2 123.76(8) . . ?
C3_2 Fe1_2 C9_2 124.64(8) . . ?
C4_2 Fe1_2 C9_2 107.86(8) . . ?
C7_2 Fe1_2 C9_2 68.46(8) . . ?
C6_2 Fe1_2 C9_2 68.36(8) . . ?
C8_2 Fe1_2 C9_2 40.72(8) . . ?
C2_2 Fe1_2 C9_2 161.37(8) . . ?
C3_2 Fe1_2 C10_2 162.23(8) . . ?
C4_2 Fe1_2 C10_2 125.73(8) . . ?
C7_2 Fe1_2 C10_2 68.49(8) . . ?
C6_2 Fe1_2 C10_2 40.74(8) . . ?
C8_2 Fe1_2 C10_2 68.39(8) . . ?
C2_2 Fe1_2 C10_2 155.99(8) . . ?
C9_2 Fe1_2 C10_2 40.45(8) . . ?
C3_2 Fe1_2 C5_2 68.63(7) . . ?
C4_2 Fe1_2 C5_2 40.90(7) . . ?
C7_2 Fe1_2 C5_2 162.00(8) . . ?
C6_2 Fe1_2 C5_2 125.84(8) . . ?
C8_2 Fe1_2 C5_2 156.53(8) . . ?
C2_2 Fe1_2 C5_2 68.34(7) . . ?
C9_2 Fe1_2 C5_2 122.12(8) . . ?
C10_2 Fe1_2 C5_2 109.11(8) . . ?
C3_2 Fe1_2 C1_2 68.02(7) . . ?
C4_2 Fe1_2 C1_2 68.15(7) . . ?
C7_2 Fe1_2 C1_2 124.85(8) . . ?
C6_2 Fe1_2 C1_2 108.51(8) . . ?
C8_2 Fe1_2 C1_2 161.04(8) . . ?
C2_2 Fe1_2 C1_2 40.19(7) . . ?
C9_2 Fe1_2 C1_2 157.27(8) . . ?
C10_2 Fe1_2 C1_2 122.43(8) . . ?
C5_2 Fe1_2 C1_2 40.19(7) . . ?
N1_1 C1_2 C2_2 128.73(17) . . ?
N1_1 C1_2 C5_2 123.38(16) . . ?
C2_2 C1_2 C5_2 107.88(16) . . ?
N1_1 C1_2 Fe1_2 129.95(13) . . ?
C2_2 C1_2 Fe1_2 68.10(10) . . ?
C5_2 C1_2 Fe1_2 68.39(10) . . ?
C1_2 C2_2 C3_2 107.86(17) . . ?
C1_2 C2_2 Fe1_2 71.71(10) . . ?
C3_2 C2_2 Fe1_2 68.67(10) . . ?
C1_2 C2_2 H2_2 126.1 . . ?
C3_2 C2_2 H2_2 126.1 . . ?
Fe1_2 C2_2 H2_2 125.1 . . ?
C4_2 C3_2 C2_2 108.26(16) . . ?
C4_2 C3_2 Fe1_2 69.59(11) . . ?
C2_2 C3_2 Fe1_2 70.26(11) . . ?
C4_2 C3_2 H3_2 125.9 . . ?
C2_2 C3_2 H3_2 125.9 . . ?
Fe1_2 C3_2 H3_2 125.9 . . ?
C3_2 C4_2 C5_2 107.74(17) . . ?
C3_2 C4_2 Fe1_2 69.37(11) . . ?
C5_2 C4_2 Fe1_2 70.52(11) . . ?
C3_2 C4_2 H4_2 126.1 . . ?
C5_2 C4_2 H4_2 126.1 . . ?
Fe1_2 C4_2 H4_2 125.6 . . ?
C1_2 C5_2 C4_2 108.21(16) . . ?
C1_2 C5_2 Fe1_2 71.43(10) . . ?
C4_2 C5_2 Fe1_2 68.59(10) . . ?
C1_2 C5_2 H5_2 125.9 . . ?
C4_2 C5_2 H5_2 125.9 . . ?
Fe1_2 C5_2 H5_2 125.7 . . ?
C7_2 C6_2 C10_2 107.94(18) . . ?
C7_2 C6_2 Fe1_2 69.51(11) . . ?
C10_2 C6_2 Fe1_2 69.89(11) . . ?
C7_2 C6_2 H6_2 126.0 . . ?
C10_2 C6_2 H6_2 126.0 . . ?
Fe1_2 C6_2 H6_2 126.1 . . ?
C6_2 C7_2 C8_2 108.06(18) . . ?
C6_2 C7_2 Fe1_2 69.75(11) . . ?
C8_2 C7_2 Fe1_2 69.78(11) . . ?
C6_2 C7_2 H7_2 126.0 . . ?
C8_2 C7_2 H7_2 126.0 . . ?
Fe1_2 C7_2 H7_2 126.1 . . ?
C7_2 C8_2 C9_2 107.85(17) . . ?
C7_2 C8_2 Fe1_2 69.48(10) . . ?
C9_2 C8_2 Fe1_2 69.80(10) . . ?
C7_2 C8_2 H8_2 126.1 . . ?
C9_2 C8_2 H8_2 126.1 . . ?
Fe1_2 C8_2 H8_2 126.2 . . ?
C10_2 C9_2 C8_2 108.19(18) . . ?
C10_2 C9_2 Fe1_2 69.85(11) . . ?
C8_2 C9_2 Fe1_2 69.48(11) . . ?
C10_2 C9_2 H9_2 125.9 . . ?
C8_2 C9_2 H9_2 125.9 . . ?
Fe1_2 C9_2 H9_2 126.3 . . ?
C9_2 C10_2 C6_2 107.96(17) . . ?
C9_2 C10_2 Fe1_2 69.70(11) . . ?
C6_2 C10_2 Fe1_2 69.37(11) . . ?
C9_2 C10_2 H10_2 126.0 . . ?
C6_2 C10_2 H10_2 126.0 . . ?
Fe1_2 C10_2 H10_2 126.5 . . ?
C7_3 Fe1_3 C4_3 151.44(8) . . ?
C7_3 Fe1_3 C3_3 116.73(8) . . ?
C4_3 Fe1_3 C3_3 40.86(9) . . ?
C7_3 Fe1_3 C6_3 40.90(8) . . ?
C4_3 Fe1_3 C6_3 166.83(9) . . ?
C3_3 Fe1_3 C6_3 150.94(9) . . ?
C7_3 Fe1_3 C8_3 40.69(8) . . ?
C4_3 Fe1_3 C8_3 118.40(8) . . ?
C3_3 Fe1_3 C8_3 106.64(8) . . ?
C6_3 Fe1_3 C8_3 68.69(8) . . ?
C7_3 Fe1_3 C2_3 106.19(9) . . ?
C4_3 Fe1_3 C2_3 68.54(8) . . ?
C3_3 Fe1_3 C2_3 40.73(8) . . ?
C6_3 Fe1_3 C2_3 117.47(8) . . ?
C8_3 Fe1_3 C2_3 126.10(8) . . ?
C7_3 Fe1_3 C10_3 68.22(9) . . ?
C4_3 Fe1_3 C10_3 129.36(9) . . ?
C3_3 Fe1_3 C10_3 166.50(9) . . ?
C6_3 Fe1_3 C10_3 40.46(9) . . ?
C8_3 Fe1_3 C10_3 68.30(8) . . ?
C2_3 Fe1_3 C10_3 152.33(8) . . ?
C7_3 Fe1_3 C9_3 68.26(9) . . ?
C4_3 Fe1_3 C9_3 108.98(9) . . ?
C3_3 Fe1_3 C9_3 127.52(8) . . ?
C6_3 Fe1_3 C9_3 68.48(9) . . ?
C8_3 Fe1_3 C9_3 40.49(8) . . ?
C2_3 Fe1_3 C9_3 164.54(8) . . ?
C10_3 Fe1_3 C9_3 40.70(8) . . ?
C7_3 Fe1_3 C5_3 165.54(8) . . ?
C4_3 Fe1_3 C5_3 40.61(7) . . ?
C3_3 Fe1_3 C5_3 68.41(8) . . ?
C6_3 Fe1_3 C5_3 128.55(8) . . ?
C8_3 Fe1_3 C5_3 153.30(8) . . ?
C2_3 Fe1_3 C5_3 68.23(8) . . ?
C10_3 Fe1_3 C5_3 110.11(8) . . ?
C9_3 Fe1_3 C5_3 120.54(9) . . ?
C7_3 Fe1_3 C1_3 126.93(8) . . ?
C4_3 Fe1_3 C1_3 68.27(8) . . ?
C3_3 Fe1_3 C1_3 68.40(7) . . ?
C6_3 Fe1_3 C1_3 107.98(8) . . ?
C8_3 Fe1_3 C1_3 164.33(9) . . ?
C2_3 Fe1_3 C1_3 40.64(7) . . ?
C10_3 Fe1_3 C1_3 119.81(8) . . ?
C9_3 Fe1_3 C1_3 154.03(8) . . ?
C5_3 Fe1_3 C1_3 40.36(8) . . ?
N2_1 C1_3 C5_3 127.03(17) . . ?
N2_1 C1_3 C2_3 125.33(17) . . ?
C5_3 C1_3 C2_3 107.53(16) . . ?
N2_1 C1_3 Fe1_3 130.13(12) . . ?
C5_3 C1_3 Fe1_3 69.41(10) . . ?
C2_3 C1_3 Fe1_3 68.70(10) . . ?
C3_3 C2_3 C1_3 108.25(17) . . ?
C3_3 C2_3 Fe1_3 69.37(11) . . ?
C1_3 C2_3 Fe1_3 70.66(11) . . ?
C3_3 C2_3 H2_3 125.9 . . ?
C1_3 C2_3 H2_3 125.9 . . ?
Fe1_3 C2_3 H2_3 125.7 . . ?
C2_3 C3_3 C4_3 107.87(17) . . ?
C2_3 C3_3 Fe1_3 69.90(10) . . ?
C4_3 C3_3 Fe1_3 69.50(11) . . ?
C2_3 C3_3 H3_3 126.1 . . ?
C4_3 C3_3 H3_3 126.1 . . ?
Fe1_3 C3_3 H3_3 126.1 . . ?
C5_3 C4_3 C3_3 108.21(18) . . ?
C5_3 C4_3 Fe1_3 70.60(11) . . ?
C3_3 C4_3 Fe1_3 69.64(11) . . ?
C5_3 C4_3 H4_3 125.9 . . ?
C3_3 C4_3 H4_3 125.9 . . ?
Fe1_3 C4_3 H4_3 125.5 . . ?
C4_3 C5_3 C1_3 108.13(17) . . ?
C4_3 C5_3 Fe1_3 68.79(11) . . ?
C1_3 C5_3 Fe1_3 70.24(11) . . ?
C4_3 C5_3 H5_3 125.9 . . ?
C1_3 C5_3 H5_3 125.9 . . ?
Fe1_3 C5_3 H5_3 126.6 . . ?
C10_3 C6_3 C7_3 107.59(18) . . ?
C10_3 C6_3 Fe1_3 70.08(11) . . ?
C7_3 C6_3 Fe1_3 69.34(11) . . ?
C10_3 C6_3 H6_3 126.2 . . ?
C7_3 C6_3 H6_3 126.2 . . ?
Fe1_3 C6_3 H6_3 125.9 . . ?
C8_3 C7_3 C6_3 108.33(19) . . ?
C8_3 C7_3 Fe1_3 69.99(11) . . ?
C6_3 C7_3 Fe1_3 69.75(11) . . ?
C8_3 C7_3 H7_3 125.8 . . ?
C6_3 C7_3 H7_3 125.8 . . ?
Fe1_3 C7_3 H7_3 126.0 . . ?
C9_3 C8_3 C7_3 107.90(18) . . ?
C9_3 C8_3 Fe1_3 69.97(11) . . ?
C7_3 C8_3 Fe1_3 69.32(11) . . ?
C9_3 C8_3 H8_3 126.1 . . ?
C7_3 C8_3 H8_3 126.1 . . ?
Fe1_3 C8_3 H8_3 126.2 . . ?
C8_3 C9_3 C10_3 107.89(19) . . ?
C8_3 C9_3 Fe1_3 69.53(11) . . ?
C10_3 C9_3 Fe1_3 69.61(11) . . ?
C8_3 C9_3 H9_3 126.1 . . ?
C10_3 C9_3 H9_3 126.1 . . ?
Fe1_3 C9_3 H9_3 126.4 . . ?
C6_3 C10_3 C9_3 108.30(18) . . ?
C6_3 C10_3 Fe1_3 69.45(11) . . ?
C9_3 C10_3 Fe1_3 69.69(11) . . ?
C6_3 C10_3 H10_3 125.9 . . ?
C9_3 C10_3 H10_3 125.9 . . ?
Fe1_3 C10_3 H10_3 126.6 . . ?
C6_4 C1_4 C2_4 118.84(17) . . ?
C6_4 C1_4 B1_1 121.33(16) . . ?
C2_4 C1_4 B1_1 119.80(16) . . ?
C3_4 C2_4 C1_4 119.86(18) . . ?
C3_4 C2_4 C7_4 119.62(17) . . ?
C1_4 C2_4 C7_4 120.52(17) . . ?
C4_4 C3_4 C2_4 121.32(18) . . ?
C4_4 C3_4 H3_4 119.3 . . ?
C2_4 C3_4 H3_4 119.3 . . ?
C5_4 C4_4 C3_4 118.58(18) . . ?
C5_4 C4_4 C8_4 121.03(19) . . ?
C3_4 C4_4 C8_4 120.38(18) . . ?
C4_4 C5_4 C6_4 121.52(18) . . ?
C4_4 C5_4 H5_4 119.2 . . ?
C6_4 C5_4 H5_4 119.2 . . ?
C5_4 C6_4 C1_4 119.84(17) . . ?
C5_4 C6_4 C9_4 119.75(17) . . ?
C1_4 C6_4 C9_4 120.41(17) . . ?
C2_4 C7_4 H7A_4 109.5 . . ?
C2_4 C7_4 H7B_4 109.5 . . ?
H7A_4 C7_4 H7B_4 109.5 . . ?
C2_4 C7_4 H7C_4 109.5 . . ?
H7A_4 C7_4 H7C_4 109.5 . . ?
H7B_4 C7_4 H7C_4 109.5 . . ?
C4_4 C8_4 H8A_4 109.5 . . ?
C4_4 C8_4 H8B_4 109.5 . . ?
H8A_4 C8_4 H8B_4 109.5 . . ?
C4_4 C8_4 H8C_4 109.5 . . ?
H8A_4 C8_4 H8C_4 109.5 . . ?
H8B_4 C8_4 H8C_4 109.5 . . ?
C6_4 C9_4 H9A_4 109.5 . . ?
C6_4 C9_4 H9B_4 109.5 . . ?
H9A_4 C9_4 H9B_4 109.5 . . ?
C6_4 C9_4 H9C_4 109.5 . . ?
H9A_4 C9_4 H9C_4 109.5 . . ?
H9B_4 C9_4 H9C_4 109.5 . . ?

loop_
_geom_bond_atom_site_label_1
_geom_bond_atom_site_label_2
_geom_bond_distance
_geom_bond_site_symmetry_2
_geom_bond_publ_flag
N1_1 C1_2 1.399(2) . ?
N1_1 B1_1 1.421(3) . ?
N1_1 H1_1 0.8800 . ?
B1_1 N2_1 1.424(3) . ?
B1_1 C1_4 1.577(3) . ?
N2_1 C1_3 1.412(2) . ?
N2_1 H2_1 0.8800 . ?
Fe1_2 C3_2 2.0289(19) . ?
Fe1_2 C4_2 2.0318(19) . ?
Fe1_2 C7_2 2.0421(19) . ?
Fe1_2 C6_2 2.045(2) . ?
Fe1_2 C8_2 2.0461(19) . ?
Fe1_2 C2_2 2.0501(19) . ?
Fe1_2 C9_2 2.0504(19) . ?
Fe1_2 C10_2 2.0523(19) . ?
Fe1_2 C5_2 2.0575(18) . ?
Fe1_2 C1_2 2.0978(18) . ?
C1_2 C2_2 1.426(3) . ?
C1_2 C5_2 1.428(3) . ?
C2_2 C3_2 1.431(3) . ?
C2_2 H2_2 0.9500 . ?
C3_2 C4_2 1.423(3) . ?
C3_2 H3_2 0.9500 . ?
C4_2 C5_2 1.429(3) . ?
C4_2 H4_2 0.9500 . ?
C5_2 H5_2 0.9500 . ?
C6_2 C7_2 1.423(3) . ?
C6_2 C10_2 1.426(3) . ?
C6_2 H6_2 0.9500 . ?
C7_2 C8_2 1.423(3) . ?
C7_2 H7_2 0.9500 . ?
C8_2 C9_2 1.425(3) . ?
C8_2 H8_2 0.9500 . ?
C9_2 C10_2 1.418(3) . ?
C9_2 H9_2 0.9500 . ?
C10_2 H10_2 0.9500 . ?
Fe1_3 C7_3 2.037(2) . ?
Fe1_3 C4_3 2.0388(19) . ?
Fe1_3 C3_3 2.0406(19) . ?
Fe1_3 C6_3 2.043(2) . ?
Fe1_3 C8_3 2.046(2) . ?
Fe1_3 C2_3 2.0477(19) . ?
Fe1_3 C10_3 2.0510(19) . ?
Fe1_3 C9_3 2.052(2) . ?
Fe1_3 C5_3 2.0627(19) . ?
Fe1_3 C1_3 2.0737(19) . ?
C1_3 C5_3 1.427(3) . ?
C1_3 C2_3 1.431(3) . ?
C2_3 C3_3 1.423(3) . ?
C2_3 H2_3 0.9500 . ?
C3_3 C4_3 1.424(3) . ?
C3_3 H3_3 0.9500 . ?
C4_3 C5_3 1.423(3) . ?
C4_3 H4_3 0.9500 . ?
C5_3 H5_3 0.9500 . ?
C6_3 C10_3 1.416(3) . ?
C6_3 C7_3 1.426(3) . ?
C6_3 H6_3 0.9500 . ?
C7_3 C8_3 1.420(3) . ?
C7_3 H7_3 0.9500 . ?
C8_3 C9_3 1.418(3) . ?
C8_3 H8_3 0.9500 . ?
C9_3 C10_3 1.427(3) . ?
C9_3 H9_3 0.9500 . ?
C10_3 H10_3 0.9500 . ?
C1_4 C6_4 1.408(3) . ?
C1_4 C2_4 1.409(3) . ?
C2_4 C3_4 1.399(3) . ?
C2_4 C7_4 1.510(3) . ?
C3_4 C4_4 1.392(3) . ?
C3_4 H3_4 0.9500 . ?
C4_4 C5_4 1.388(3) . ?
C4_4 C8_4 1.511(3) . ?
C5_4 C6_4 1.398(3) . ?
C5_4 H5_4 0.9500 . ?
C6_4 C9_4 1.512(3) . ?
C7_4 H7A_4 0.9800 . ?
C7_4 H7B_4 0.9800 . ?
C7_4 H7C_4 0.9800 . ?
C8_4 H8A_4 0.9800 . ?
C8_4 H8B_4 0.9800 . ?
C8_4 H8C_4 0.9800 . ?
C9_4 H9A_4 0.9800 . ?
C9_4 H9B_4 0.9800 . ?
C9_4 H9C_4 0.9800 . ?

loop_
_geom_torsion_atom_site_label_1
_geom_torsion_atom_site_label_2
_geom_torsion_atom_site_label_3
_geom_torsion_atom_site_label_4
_geom_torsion
_geom_torsion_site_symmetry_1
_geom_torsion_site_symmetry_2
_geom_torsion_site_symmetry_3
_geom_torsion_site_symmetry_4
_geom_torsion_publ_flag
C1_2 N1_1 B1_1 N2_1 173.69(17) . . . . ?
C1_2 N1_1 B1_1 C1_4 -5.1(3) . . . . ?
N1_1 B1_1 N2_1 C1_3 -10.2(3) . . . . ?
C1_4 B1_1 N2_1 C1_3 168.65(17) . . . . ?
B1_1 N1_1 C1_2 C2_2 16.3(3) . . . . ?
B1_1 N1_1 C1_2 C5_2 -162.25(18) . . . . ?
B1_1 N1_1 C1_2 Fe1_2 109.1(2) . . . . ?
N1_1 C1_2 C2_2 C3_2 -176.21(17) . . . . ?
C5_2 C1_2 C2_2 C3_2 2.6(2) . . . . ?
Fe1_2 C1_2 C2_2 C3_2 59.41(12) . . . . ?
N1_1 C1_2 C2_2 Fe1_2 124.38(19) . . . . ?
C5_2 C1_2 C2_2 Fe1_2 -56.85(12) . . . . ?
C1_2 C2_2 C3_2 C4_2 -1.9(2) . . . . ?
Fe1_2 C2_2 C3_2 C4_2 59.44(13) . . . . ?
C1_2 C2_2 C3_2 Fe1_2 -61.33(12) . . . . ?
C2_2 C3_2 C4_2 C5_2 0.5(2) . . . . ?
Fe1_2 C3_2 C4_2 C5_2 60.36(13) . . . . ?
C2_2 C3_2 C4_2 Fe1_2 -59.86(13) . . . . ?
N1_1 C1_2 C5_2 C4_2 176.59(16) . . . . ?
C2_2 C1_2 C5_2 C4_2 -2.3(2) . . . . ?
Fe1_2 C1_2 C5_2 C4_2 -58.94(12) . . . . ?
N1_1 C1_2 C5_2 Fe1_2 -124.47(17) . . . . ?
C2_2 C1_2 C5_2 Fe1_2 56.68(12) . . . . ?
C3_2 C4_2 C5_2 C1_2 1.1(2) . . . . ?
Fe1_2 C4_2 C5_2 C1_2 60.72(13) . . . . ?
C3_2 C4_2 C5_2 Fe1_2 -59.63(13) . . . . ?
C10_2 C6_2 C7_2 C8_2 0.1(2) . . . . ?
Fe1_2 C6_2 C7_2 C8_2 -59.49(13) . . . . ?
C10_2 C6_2 C7_2 Fe1_2 59.55(13) . . . . ?
C6_2 C7_2 C8_2 C9_2 0.0(2) . . . . ?
Fe1_2 C7_2 C8_2 C9_2 -59.48(13) . . . . ?
C6_2 C7_2 C8_2 Fe1_2 59.47(13) . . . . ?
C7_2 C8_2 C9_2 C10_2 0.0(2) . . . . ?
Fe1_2 C8_2 C9_2 C10_2 -59.32(13) . . . . ?
C7_2 C8_2 C9_2 Fe1_2 59.28(13) . . . . ?
C8_2 C9_2 C10_2 C6_2 0.1(2) . . . . ?
Fe1_2 C9_2 C10_2 C6_2 -59.01(13) . . . . ?
C8_2 C9_2 C10_2 Fe1_2 59.10(13) . . . . ?
C7_2 C6_2 C10_2 C9_2 -0.1(2) . . . . ?
Fe1_2 C6_2 C10_2 C9_2 59.22(13) . . . . ?
C7_2 C6_2 C10_2 Fe1_2 -59.31(13) . . . . ?
B1_1 N2_1 C1_3 C5_3 -35.4(3) . . . . ?
B1_1 N2_1 C1_3 C2_3 148.85(19) . . . . ?
B1_1 N2_1 C1_3 Fe1_3 58.0(3) . . . . ?
N2_1 C1_3 C2_3 C3_3 175.74(16) . . . . ?
C5_3 C1_3 C2_3 C3_3 -0.7(2) . . . . ?
Fe1_3 C1_3 C2_3 C3_3 -59.41(13) . . . . ?
N2_1 C1_3 C2_3 Fe1_3 -124.86(17) . . . . ?
C5_3 C1_3 C2_3 Fe1_3 58.73(12) . . . . ?
C1_3 C2_3 C3_3 C4_3 0.9(2) . . . . ?
Fe1_3 C2_3 C3_3 C4_3 -59.36(13) . . . . ?
C1_3 C2_3 C3_3 Fe1_3 60.21(13) . . . . ?
C2_3 C3_3 C4_3 C5_3 -0.7(2) . . . . ?
Fe1_3 C3_3 C4_3 C5_3 -60.32(13) . . . . ?
C2_3 C3_3 C4_3 Fe1_3 59.61(13) . . . . ?
C3_3 C4_3 C5_3 C1_3 0.3(2) . . . . ?
Fe1_3 C4_3 C5_3 C1_3 -59.42(13) . . . . ?
C3_3 C4_3 C5_3 Fe1_3 59.72(13) . . . . ?
N2_1 C1_3 C5_3 C4_3 -176.10(17) . . . . ?
C2_3 C1_3 C5_3 C4_3 0.2(2) . . . . ?
Fe1_3 C1_3 C5_3 C4_3 58.52(13) . . . . ?
N2_1 C1_3 C5_3 Fe1_3 125.38(18) . . . . ?
C2_3 C1_3 C5_3 Fe1_3 -58.29(12) . . . . ?
C10_3 C6_3 C7_3 C8_3 -0.3(2) . . . . ?
Fe1_3 C6_3 C7_3 C8_3 59.57(13) . . . . ?
C10_3 C6_3 C7_3 Fe1_3 -59.90(13) . . . . ?
C6_3 C7_3 C8_3 C9_3 0.1(2) . . . . ?
Fe1_3 C7_3 C8_3 C9_3 59.57(13) . . . . ?
C6_3 C7_3 C8_3 Fe1_3 -59.43(13) . . . . ?
C7_3 C8_3 C9_3 C10_3 0.1(2) . . . . ?
Fe1_3 C8_3 C9_3 C10_3 59.26(13) . . . . ?
C7_3 C8_3 C9_3 Fe1_3 -59.15(13) . . . . ?
C7_3 C6_3 C10_3 C9_3 0.4(2) . . . . ?
Fe1_3 C6_3 C10_3 C9_3 -59.04(13) . . . . ?
C7_3 C6_3 C10_3 Fe1_3 59.44(13) . . . . ?
C8_3 C9_3 C10_3 C6_3 -0.3(2) . . . . ?
Fe1_3 C9_3 C10_3 C6_3 58.90(13) . . . . ?
C8_3 C9_3 C10_3 Fe1_3 -59.21(13) . . . . ?
N1_1 B1_1 C1_4 C6_4 -90.5(2) . . . . ?
N2_1 B1_1 C1_4 C6_4 90.7(2) . . . . ?
N1_1 B1_1 C1_4 C2_4 91.3(2) . . . . ?
N2_1 B1_1 C1_4 C2_4 -87.4(2) . . . . ?
C6_4 C1_4 C2_4 C3_4 -1.9(3) . . . . ?
B1_1 C1_4 C2_4 C3_4 176.32(17) . . . . ?
C6_4 C1_4 C2_4 C7_4 177.65(17) . . . . ?
B1_1 C1_4 C2_4 C7_4 -4.2(3) . . . . ?
C1_4 C2_4 C3_4 C4_4 0.7(3) . . . . ?
C7_4 C2_4 C3_4 C4_4 -178.83(17) . . . . ?
C2_4 C3_4 C4_4 C5_4 1.2(3) . . . . ?
C2_4 C3_4 C4_4 C8_4 -177.40(18) . . . . ?
C3_4 C4_4 C5_4 C6_4 -1.8(3) . . . . ?
C8_4 C4_4 C5_4 C6_4 176.70(18) . . . . ?
C4_4 C5_4 C6_4 C1_4 0.6(3) . . . . ?
C4_4 C5_4 C6_4 C9_4 179.96(18) . . . . ?
C2_4 C1_4 C6_4 C5_4 1.2(3) . . . . ?
B1_1 C1_4 C6_4 C5_4 -176.94(17) . . . . ?
C2_4 C1_4 C6_4 C9_4 -178.08(17) . . . . ?
B1_1 C1_4 C6_4 C9_4 3.7(3) . . . . ?
